data_2001145
loop_
_publ_author_name
'Schneider, I.'
'H\"orner, M.'
'Olendzki, R. N.'
'Str\"ahle, J.'

_publ_section_title
;
 Structure of
 <i>cyclo</i>-hexakis[bis-\m-(methoxycarbonylmethylthiolato)-palladium(II)],
 [Pd(SCH~2~COOCH~3~)~2~]~6~
;
_journal_issue 12
_journal_name_full 'Acta Crystallographica Section C'
_journal_page_first 2091
_journal_page_last 2093
_journal_paper_doi 10.1107/S0108270193005657
_journal_volume 49
_journal_year 1993
_chemical_formula_moiety 'C36 H60 O24 Pd6 S12'
_chemical_formula_sum 'C36 H60 O24 Pd6 S12'
_chemical_formula_weight 1899.98
_space_group_IT_number 14
_symmetry_cell_setting monoclinic
_symmetry_space_group_name_Hall '-P 2ybc'
_symmetry_space_group_name_H-M 'P 1 21/c 1'
_atom_type_scat_source IntTabIV
_cell_angle_alpha 90.
_cell_angle_beta 112.56(4)
_cell_angle_gamma 90.
_cell_formula_units_Z 2
_cell_length_a 12.878(5)
_cell_length_b 19.311(9)
_cell_length_c 14.387(8)
_cell_measurement_reflns_used 25
_cell_measurement_temperature 293
_cell_measurement_theta_max 17.64
_cell_measurement_theta_min 9.08
_cell_volume 3304(3)
_diffrn_measurement_device 'Enraf-Nonius CAD-4'
_diffrn_measurement_method \w/\q
_diffrn_radiation_type MoK\a
_diffrn_radiation_wavelength 0.71069
_diffrn_reflns_av_R_equivalents 0.017
_diffrn_reflns_limit_h_max 15
_diffrn_reflns_limit_h_min 0
_diffrn_reflns_limit_k_max 23
_diffrn_reflns_limit_k_min 0
_diffrn_reflns_limit_l_max 17
_diffrn_reflns_limit_l_min -17
_diffrn_reflns_number 5847
_diffrn_reflns_theta_max 25
_diffrn_standards_decay_% 0
_diffrn_standards_interval_time 60
_diffrn_standards_number 3
_exptl_absorpt_coefficient_mu 2.0090
_exptl_absorpt_correction_T_max 1.085
_exptl_absorpt_correction_T_min 0.895
_exptl_absorpt_correction_type empirical
_exptl_crystal_colour orange
_exptl_crystal_density_diffrn 1.910
_exptl_crystal_description lozenge
_exptl_crystal_size_max 0.20
_exptl_crystal_size_mid 0.10
_exptl_crystal_size_min 0.05
_refine_diff_density_max 0.898
_refine_diff_density_min -1.035
_refine_ls_extinction_method none
_refine_ls_goodness_of_fit_obs 1.657
_refine_ls_hydrogen_treatment noref
_refine_ls_number_parameters 352
_refine_ls_number_reflns 4100
_refine_ls_R_factor_obs 0.033
_refine_ls_shift/esd_max 0.01
_refine_ls_structure_factor_coef F
_refine_ls_weighting_details 'w = 1/\s^2^'
_refine_ls_weighting_scheme calc
_refine_ls_wR_factor_obs 0.043
_reflns_number_observed 4100
_reflns_number_total 5295
_reflns_observed_criterion I<3\s(I)
_cod_data_source_file sh1051.cif
_cod_data_source_block sh1051_structure_1_of_1
_cod_depositor_comments
;
The following automatic conversions were performed:

'_refine_ls_weighting_scheme' value '1/\s^2^' was changed to 'calc'.
New tag '_refine_ls_weighting_details' was created. The value of the
new tag was set to 'w = 1/\s^2^'.

Automatic conversion script
Id: cif_fix_values 3143 2015-03-26 13:38:13Z robertas 
;
_cod_original_cell_volume 3304.1
_cod_database_code 2001145

loop_
_symmetry_equiv_pos_as_xyz
x,y,z
-x,-y,-z
x,1/2-y,1/2+z
-x,-1/2+y,-1/2-z

loop_
_atom_site_label
_atom_site_fract_x
_atom_site_fract_y
_atom_site_fract_z
Pd1 .54416(3) .09976(2) .68976(3)
Pd2 .54849(3) -.06267(2) .70109(3)
Pd3 .49542(3) .16252(2) .48273(3)
S1 .67950(10) .02136(8) .78360(10)
S2 .42460(10) .01964(8) .71530(10)
S3 .40930(10) .17837(7) .59580(10)
S4 .65600(10) .16506(8) .62980(10)
S5 .41750(10) -.14907(8) .63020(10)
S6 .66450(10) -.13580(8) .65640(10)
O11 .9315(4) .0846(3) .7187(5)
O12 .8805(4) .1169(3) .8423(4)
O21 .3980(5) .0726(3) .9644(3)
O22 .3290(5) .1182(3) .8161(4)
O31 .0953(4) .1446(3) .4276(5)
O32 .1985(4) .2381(2) .4485(4)
O41 .6343(9) .3334(5) .5529(6)
O42 .7951(7) .2922(4) .6140(6)
O51 .1508(4) -.0353(3) .5784(4)
O52 .2432(4) -.1017(3) .7103(4)
O61 .8306(5) -.1421(3) .8600(5)
O62 .8703(4) -.2515(3) .8578(4)
C11 .7955(5) .0184(3) .7390(5)
C12 .8720(6) .0780(4) .7762(6)
C13 1.0089(8) .1428(6) .7410(10)
C21 .4461(5) .0180(3) .8464(4)
C22 .3847(5) .0758(3) .8718(4)
C23 .3559(9) .1293(5) 1.0066(7)
C31 .2724(5) .1375(3) .5511(5)
C32 .1876(5) .1810(3) .4715(5)
C33 .0091(8) .1800(7) .3470(10)
C41 .6682(6) .2527(4) .6779(5)
C42 .6953(8) .2996(5) .6098(7)
C43 .702(2) .3539(9) .4810(10)
C51 .2817(5) -.1087(4) .5609(5)
C52 .2260(5) -.0833(4) .6263(5)
C53 .0939(8) -.0020(5) .6347(9)
C61 .6971(5) -.2112(3) .7378(5)
C62 .8085(5) -.2010(4) .8232(5)
C63 .936(2) -.1320(10) .9400(10)
H111 .8087 -.0238 .7774
H112 .7314 .0208 .6774
H131 1.0966 .1237 .7811
H132 1.0018 .1714 .6699
H133 .9922 .1770 .7863
H211 .5239 .0187 .8903
H212 .4151 -.0256 .8558
H231 .2887 .1142 1.0178
H232 .4094 .1439 1.0696
H233 .3338 .1676 .9618
H311 .2585 .1391 .6123
H312 .2678 .0905 .5301
H331 .0379 .2163 .3180
H332 -.0493 .1974 .3638
H333 -.0276 .1470 .2891
H411 .7089 .2645 .7472
H412 .5879 .2580 .6664
H431 .6945 .3942 .4445
H432 .7037 .3135 .4286
H433 .7936 .3522 .5199
H511 .2451 -.1505 .5263
H512 .2740 -.0750 .5083
H531 .1359 .0073 .7056
H532 .0910 .0419 .6001
H533 .0201 -.0143 .6259
H611 .7006 -.1999 .8036
H612 .6603 -.2553 .7193
H631 1.0158 -.1176 .9630
H632 .9199 -.1350 .9944
H633 .9442 -.1840 .9246

loop_
_geom_angle_atom_site_label_1
_geom_angle_atom_site_label_2
_geom_angle_atom_site_label_3
_geom_angle_site_symmetry_1
_geom_angle_site_symmetry_2
_geom_angle_site_symmetry_3
_geom_angle
_geom_angle_publ_flag
S1 Pd1 S2 . . . 82.39(5) yes
S1 Pd1 S4 . . . 97.85(6) yes
S2 Pd1 S3 . . . 97.81(5) yes
S3 Pd1 S4 . . . 81.95(5) yes
S1 Pd2 S2 . . . 82.23(5) yes
S1 Pd2 S6 . . . 98.56(5) yes
S2 Pd2 S5 . . . 97.10(5) yes
S5 Pd2 S6 . . . 82.92(5) yes
S3 Pd3 S4 . . . 81.74(5) yes
S3 Pd3 S6 . . 2_656 97.49(5) yes
S4 Pd3 S5 . . 2_656 98.05(6) yes
S5 Pd3 S6 . . 2_656 82.96(5) yes
Pd1 S1 Pd2 . . . 85.51(4) yes
Pd1 S2 Pd2 . . . 85.54(5) yes
Pd1 S3 Pd3 . . . 82.47(4) yes
Pd1 S4 Pd3 . . . 82.18(4) yes
Pd2 S5 Pd3' . . 2_656 85.57(6) yes
Pd2 S6 Pd3' . . 2_656 85.51(5) yes

loop_
_geom_bond_atom_site_label_1
_geom_bond_atom_site_label_2
_geom_bond_site_symmetry_1
_geom_bond_site_symmetry_2
_geom_bond_distance
_geom_bond_publ_flag
Pd1 S1 . . 2.3120(10) yes
Pd1 S2 . . 2.3090(10) yes
Pd1 S3 . . 2.3120(10) yes
Pd1 S4 . . 2.3160(10) yes
Pd2 S1 . . 2.3130(10) yes
Pd2 S2 . . 2.3160(10) yes
Pd2 S5 . . 2.3130(10) yes
Pd2 S6 . . 2.3180(10) yes
Pd3 S3 . . 2.3140(10) yes
Pd3 S4 . . 2.3240(10) yes
Pd3 S5 . 2_656 2.3160(10) yes
Pd3 S6 . 2_656 2.3130(10) yes
S1 C11 . . 1.839(6) yes
S2 C21 . . 1.800(5) yes
S3 C31 . . 1.809(5) yes
S4 C41 . . 1.813(6) yes
S5 C51 . . 1.823(6) yes
S6 C61 . . 1.814(5) yes
Pd1 Pd2 . . 3.1402(5) yes
Pd1 Pd3 . . 3.0495(5) yes
Pd2 Pd3 . 2_656 3.1439(6) yes
